data_7221821
loop_
_publ_author_name
'Wei, Jinbei'
'Liang, Baoyan'
'Cheng, Xiao'
'Zhang, Zuolun'
'Zhang, Hongyu'
'Wang, Yue'

_publ_section_title
;
 High-contrast and reversible mechanochromic luminescence of a D-\p-A
 compound with a twisted molecular conformation
;
_journal_name_full 'RSC Adv.'
_journal_paper_doi 10.1039/C5RA12050K
_journal_year 2015
_chemical_formula_moiety 'C39 H27 N O'
_chemical_formula_sum 'C39 H27 N O'
_chemical_formula_weight 525.62
_chemical_name_systematic TPAANPCHO
_chemical_properties_physical Photo-sensitive
_space_group_IT_number 2
_symmetry_cell_setting triclinic
_symmetry_space_group_name_Hall '-P 1'
_symmetry_space_group_name_H-M 'P -1'
_atom_sites_solution_hydrogens geom
_atom_sites_solution_primary direct
_atom_sites_solution_secondary difmap
_audit_creation_method SHELXL-97
_audit_update_record
;
2015-07-02 deposited with the CCDC.
2015-08-17 downloaded from the CCDC.
;
_cell_angle_alpha 95.62(3)
_cell_angle_beta 99.49(3)
_cell_angle_gamma 108.71(3)
_cell_formula_units_Z 2
_cell_length_a 7.7432(15)
_cell_length_b 9.5790(19)
_cell_length_c 21.157(4)
_cell_measurement_reflns_used 9324
_cell_measurement_temperature 293(2)
_cell_measurement_theta_max 27.50
_cell_measurement_theta_min 3.06
_cell_volume 1446.8(6)
_computing_cell_refinement RAPID-AUTO
_computing_data_collection 'RAPID-AUTO (Rigaku Corporation, 1998)'
_computing_data_reduction 'CrystalStructure (Rigaku/MSC and Rigaku Corporation, 2002)'
_computing_molecular_graphics 'SHELXTL (Sheldrick, 2008)'
_computing_publication_material SHELXL-97
_computing_structure_refinement 'SHELXL-97 (Sheldrick, 2008)'
_computing_structure_solution 'SHELXS-97 (Sheldrick, 2008)'
_diffrn_ambient_temperature 293(2)
_diffrn_measured_fraction_theta_full 0.984
_diffrn_measured_fraction_theta_max 0.984
_diffrn_measurement_device_type 'Rigaku RAXIS-RAPID'
_diffrn_measurement_method '\w scans'
_diffrn_radiation_monochromator graphite
_diffrn_radiation_source 'fine-focus sealed tube'
_diffrn_radiation_type MoK\a
_diffrn_radiation_wavelength 0.71073
_diffrn_reflns_av_R_equivalents 0.0399
_diffrn_reflns_av_sigmaI/netI 0.0584
_diffrn_reflns_limit_h_max 9
_diffrn_reflns_limit_h_min -10
_diffrn_reflns_limit_k_max 12
_diffrn_reflns_limit_k_min -12
_diffrn_reflns_limit_l_max 27
_diffrn_reflns_limit_l_min -27
_diffrn_reflns_number 14199
_diffrn_reflns_theta_full 27.48
_diffrn_reflns_theta_max 27.48
_diffrn_reflns_theta_min 3.06
_exptl_absorpt_coefficient_mu 0.072
_exptl_absorpt_correction_T_max 0.9819
_exptl_absorpt_correction_T_min 0.9612
_exptl_absorpt_correction_type multi-scan
_exptl_crystal_colour yellow
_exptl_crystal_density_diffrn 1.207
_exptl_crystal_density_method 'not measured'
_exptl_crystal_description block
_exptl_crystal_F_000 552
_exptl_crystal_preparation Luminescent
_exptl_crystal_recrystallization_method Sublimation
_exptl_crystal_size_max 0.56
_exptl_crystal_size_mid 0.33
_exptl_crystal_size_min 0.26
_refine_diff_density_max 0.270
_refine_diff_density_min -0.210
_refine_diff_density_rms 0.062
_refine_ls_extinction_method none
_refine_ls_goodness_of_fit_ref 0.979
_refine_ls_hydrogen_treatment constr
_refine_ls_matrix_type full
_refine_ls_number_parameters 380
_refine_ls_number_reflns 6524
_refine_ls_number_restraints 2
_refine_ls_restrained_S_all 0.981
_refine_ls_R_factor_all 0.1014
_refine_ls_R_factor_gt 0.0584
_refine_ls_shift/su_max 0.004
_refine_ls_shift/su_mean 0.000
_refine_ls_structure_factor_coef Fsqd
_refine_ls_weighting_details 'calc w=1/[\s^2^(Fo^2^)+(0.1063P)^2^+0.0000P] where P=(Fo^2^+2Fc^2^)/3'
_refine_ls_weighting_scheme calc
_refine_ls_wR_factor_gt 0.1656
_refine_ls_wR_factor_ref 0.1921
_reflns_number_gt 3489
_reflns_number_total 6524
_reflns_threshold_expression >2sigma(I)
_cod_data_source_file c5ra12050k3.cif
_cod_data_source_block wjb1110
_cod_original_cell_volume 1446.8(5)
_cod_database_code 7221821

loop_
_symmetry_equiv_pos_as_xyz
'x, y, z'
'-x, -y, -z'

loop_
_atom_site_label
_atom_site_type_symbol
_atom_site_fract_x
_atom_site_fract_y
_atom_site_fract_z
_atom_site_U_iso_or_equiv
_atom_site_adp_type
_atom_site_occupancy
_atom_site_symmetry_multiplicity
_atom_site_calc_flag
_atom_site_refinement_flags
_atom_site_disorder_assembly
_atom_site_disorder_group
C1 C 0.3296(3) 0.4296(2) 0.09182(10) 0.0533(5) Uani 1 1 d . . .
C2 C 0.2783(3) 0.2988(2) 0.11773(12) 0.0657(6) Uani 1 1 d . . .
H2 H 0.3490 0.2910 0.1564 0.079 Uiso 1 1 calc R . .
C3 C 0.1206(3) 0.1789(2) 0.08584(15) 0.0819(8) Uani 1 1 d . . .
H3 H 0.0872 0.0907 0.1030 0.098 Uiso 1 1 calc R . .
C4 C 0.0137(3) 0.1907(3) 0.02871(15) 0.0857(9) Uani 1 1 d . . .
H4 H -0.0905 0.1101 0.0071 0.103 Uiso 1 1 calc R . .
C5 C 0.0621(3) 0.3210(3) 0.00431(13) 0.0848(8) Uani 1 1 d . . .
H5 H -0.0112 0.3298 -0.0336 0.102 Uiso 1 1 calc R . .
C6 C 0.2173(3) 0.4391(3) 0.03488(11) 0.0704(6) Uani 1 1 d . . .
H6 H 0.2483 0.5271 0.0174 0.084 Uiso 1 1 calc R . .
C7 C 0.4841(3) 0.6994(2) 0.12092(10) 0.0520(5) Uani 1 1 d . . .
C8 C 0.3460(3) 0.7396(3) 0.14204(11) 0.0672(6) Uani 1 1 d . . .
H8 H 0.2557 0.6710 0.1581 0.081 Uiso 1 1 calc R . .
C9 C 0.3405(4) 0.8811(3) 0.13955(15) 0.0908(9) Uani 1 1 d . . .
H9 H 0.2455 0.9066 0.1537 0.109 Uiso 1 1 calc R . .
C10 C 0.4690(5) 0.9822(3) 0.11724(18) 0.1050(12) Uani 1 1 d . . .
H10 H 0.4636 1.0775 0.1159 0.126 Uiso 1 1 calc R . .
C11 C 0.6064(4) 0.9456(3) 0.09663(19) 0.1152(12) Uani 1 1 d . . .
H11 H 0.6965 1.0163 0.0813 0.138 Uiso 1 1 calc R . .
C12 C 0.6152(3) 0.8027(3) 0.09800(15) 0.0882(8) Uani 1 1 d . . .
H12 H 0.7101 0.7781 0.0833 0.106 Uiso 1 1 calc R . .
C13 C 0.6456(2) 0.53135(19) 0.15994(9) 0.0485(5) Uani 1 1 d . . .
C14 C 0.7089(2) 0.5935(2) 0.22468(9) 0.0504(5) Uani 1 1 d . . .
H14 H 0.6513 0.6532 0.2437 0.061 Uiso 1 1 calc R . .
C15 C 0.8577(2) 0.56767(19) 0.26154(9) 0.0470(4) Uani 1 1 d . . .
H15 H 0.8978 0.6093 0.3053 0.056 Uiso 1 1 calc R . .
C16 C 0.9480(2) 0.48045(18) 0.23411(8) 0.0416(4) Uani 1 1 d . . .
C17 C 0.8856(2) 0.4217(2) 0.16849(9) 0.0494(5) Uani 1 1 d . . .
H17 H 0.9454 0.3647 0.1489 0.059 Uiso 1 1 calc R . .
C18 C 0.7362(3) 0.4464(2) 0.13190(9) 0.0535(5) Uani 1 1 d . . .
H18 H 0.6962 0.4056 0.0881 0.064 Uiso 1 1 calc R . .
C19 C 1.1006(2) 0.44400(19) 0.27510(9) 0.0430(4) Uani 1 1 d . . .
C20 C 1.2678(2) 0.5581(2) 0.30751(9) 0.0445(4) Uani 1 1 d . . .
C21 C 1.3047(3) 0.7118(2) 0.30208(10) 0.0520(5) Uani 1 1 d . . .
H21 H 1.2144 0.7387 0.2765 0.062 Uiso 1 1 calc R . .
C22 C 1.4666(3) 0.8200(2) 0.33289(11) 0.0598(5) Uani 1 1 d . . .
H22 H 1.4855 0.9191 0.3283 0.072 Uiso 1 1 calc R . .
C23 C 1.6068(3) 0.7830(2) 0.37189(11) 0.0608(6) Uani 1 1 d . . .
H23 H 1.7179 0.8576 0.3929 0.073 Uiso 1 1 calc R . .
C24 C 1.5794(2) 0.6388(2) 0.37870(10) 0.0531(5) Uani 1 1 d . . .
H24 H 1.6729 0.6161 0.4046 0.064 Uiso 1 1 calc R . .
C25 C 1.4116(2) 0.5207(2) 0.34732(9) 0.0455(4) Uani 1 1 d . . .
C26 C 1.3836(2) 0.3713(2) 0.35399(9) 0.0479(4) Uani 1 1 d . . .
C27 C 1.2163(2) 0.2576(2) 0.32230(9) 0.0487(4) Uani 1 1 d . . .
C28 C 1.1811(3) 0.1047(2) 0.33004(12) 0.0630(6) Uani 1 1 d . . .
H28 H 1.2723 0.0797 0.3560 0.076 Uiso 1 1 calc R . .
C29 C 1.0193(3) -0.0039(2) 0.30073(13) 0.0730(7) Uani 1 1 d . . .
H29 H 1.0005 -0.1022 0.3066 0.088 Uiso 1 1 calc R . .
C30 C 0.8784(3) 0.0310(2) 0.26110(12) 0.0683(6) Uani 1 1 d . . .
H30 H 0.7673 -0.0445 0.2409 0.082 Uiso 1 1 calc R . .
C31 C 0.9046(3) 0.1745(2) 0.25234(10) 0.0555(5) Uani 1 1 d . . .
H31 H 0.8098 0.1954 0.2263 0.067 Uiso 1 1 calc R . .
C32 C 1.0732(2) 0.2942(2) 0.28189(9) 0.0456(4) Uani 1 1 d . . .
C33 C 1.5312(2) 0.3310(2) 0.39559(10) 0.0522(5) Uani 1 1 d . A .
C34 C 1.5293(4) 0.3191(4) 0.45960(12) 0.0988(10) Uani 1 1 d . . .
H34 H 1.4371 0.3397 0.4779 0.119 Uiso 1 1 calc R . .
C35 C 1.6612(4) 0.2774(4) 0.49731(13) 0.1074(12) Uani 1 1 d . A .
H35 H 1.6570 0.2702 0.5406 0.129 Uiso 1 1 calc R . .
C36 C 1.7983(3) 0.2463(3) 0.47167(12) 0.0702(6) Uani 1 1 d . . .
C37 C 1.8017(3) 0.2570(3) 0.40812(12) 0.0763(7) Uani 1 1 d . A .
H37 H 1.8935 0.2351 0.3900 0.092 Uiso 1 1 calc R . .
C38 C 1.6695(3) 0.3003(3) 0.37010(11) 0.0672(6) Uani 1 1 d . . .
H38 H 1.6748 0.3085 0.3270 0.081 Uiso 1 1 calc R A .
N1 N 0.4875(2) 0.55313(17) 0.12237(9) 0.0621(5) Uani 1 1 d . . .
C39 C 1.9388(4) 0.1976(4) 0.51075(17) 0.1017(12) Uani 0.776(6) 1 d PD A 1
H39 H 2.0241 0.1736 0.4895 0.122 Uiso 0.776(6) 1 calc PR A 1
O1 O 1.9529(4) 0.1864(5) 0.56566(17) 0.157(2) Uani 0.776(6) 1 d PD A 1
C39' C 1.9388(4) 0.1976(4) 0.51075(17) 0.1017(12) Uani 0.22 1 d P A 2
H39' H 1.9260 0.1911 0.5534 0.122 Uiso 0.224(6) 1 calc PR A 2
O1' O 2.0564(15) 0.1675(16) 0.4978(6) 0.153(6) Uani 0.224(6) 1 d PD A 2

loop_
_atom_site_aniso_label
_atom_site_aniso_U_11
_atom_site_aniso_U_22
_atom_site_aniso_U_33
_atom_site_aniso_U_23
_atom_site_aniso_U_13
_atom_site_aniso_U_12
C1 0.0504(10) 0.0480(10) 0.0621(12) 0.0020(9) 0.0004(9) 0.0252(9)
C2 0.0593(12) 0.0530(12) 0.0894(16) 0.0132(11) 0.0029(11) 0.0311(10)
C3 0.0621(14) 0.0469(12) 0.137(2) 0.0108(13) 0.0119(15) 0.0251(11)
C4 0.0561(13) 0.0689(15) 0.117(2) -0.0260(15) -0.0077(13) 0.0262(12)
C5 0.0772(16) 0.0875(19) 0.0773(17) -0.0119(14) -0.0179(13) 0.0355(14)
C6 0.0703(14) 0.0740(14) 0.0584(13) 0.0033(11) -0.0092(11) 0.0267(12)
C7 0.0511(10) 0.0462(10) 0.0579(12) 0.0103(8) -0.0056(9) 0.0234(8)
C8 0.0695(13) 0.0715(14) 0.0691(14) 0.0140(11) 0.0073(11) 0.0383(11)
C9 0.0910(18) 0.0803(18) 0.107(2) -0.0032(16) -0.0057(16) 0.0558(16)
C10 0.093(2) 0.0559(15) 0.155(3) 0.0159(17) -0.027(2) 0.0371(15)
C11 0.092(2) 0.0728(18) 0.178(4) 0.061(2) 0.019(2) 0.0176(16)
C12 0.0679(14) 0.0758(16) 0.134(3) 0.0423(16) 0.0298(15) 0.0306(13)
C13 0.0464(10) 0.0421(9) 0.0570(12) 0.0119(8) -0.0021(8) 0.0205(8)
C14 0.0527(10) 0.0477(10) 0.0584(12) 0.0088(9) 0.0079(9) 0.0290(8)
C15 0.0514(10) 0.0457(10) 0.0470(10) 0.0077(8) 0.0058(8) 0.0233(8)
C16 0.0412(9) 0.0389(9) 0.0477(10) 0.0113(7) 0.0059(7) 0.0184(7)
C17 0.0529(10) 0.0514(10) 0.0517(11) 0.0086(8) 0.0099(8) 0.0290(8)
C18 0.0588(11) 0.0573(11) 0.0463(11) 0.0064(9) 0.0007(9) 0.0279(9)
C19 0.0450(9) 0.0462(9) 0.0444(10) 0.0120(7) 0.0090(7) 0.0235(8)
C20 0.0453(9) 0.0489(10) 0.0451(10) 0.0123(8) 0.0096(8) 0.0224(8)
C21 0.0491(10) 0.0487(10) 0.0625(12) 0.0147(9) 0.0097(9) 0.0219(9)
C22 0.0577(12) 0.0451(10) 0.0746(14) 0.0109(10) 0.0122(10) 0.0155(9)
C23 0.0495(11) 0.0589(12) 0.0662(14) 0.0020(10) 0.0050(9) 0.0139(9)
C24 0.0456(10) 0.0620(12) 0.0535(12) 0.0081(9) 0.0062(8) 0.0231(9)
C25 0.0423(9) 0.0533(10) 0.0455(10) 0.0101(8) 0.0096(8) 0.0218(8)
C26 0.0485(10) 0.0586(11) 0.0476(10) 0.0165(8) 0.0105(8) 0.0306(9)
C27 0.0512(10) 0.0506(10) 0.0544(11) 0.0165(8) 0.0121(8) 0.0282(9)
C28 0.0636(12) 0.0548(12) 0.0817(15) 0.0248(11) 0.0105(11) 0.0336(10)
C29 0.0775(15) 0.0455(11) 0.0995(19) 0.0239(11) 0.0099(13) 0.0266(11)
C30 0.0666(13) 0.0462(11) 0.0848(16) 0.0134(10) 0.0051(11) 0.0139(10)
C31 0.0542(11) 0.0495(10) 0.0625(13) 0.0124(9) 0.0031(9) 0.0207(9)
C32 0.0489(10) 0.0451(9) 0.0495(11) 0.0122(8) 0.0104(8) 0.0235(8)
C33 0.0499(10) 0.0633(12) 0.0524(11) 0.0184(9) 0.0082(8) 0.0302(9)
C34 0.0910(17) 0.193(3) 0.0605(15) 0.0470(17) 0.0292(13) 0.099(2)
C35 0.1004(19) 0.211(4) 0.0583(15) 0.0549(19) 0.0260(14) 0.103(2)
C36 0.0557(12) 0.0989(18) 0.0667(14) 0.0312(13) 0.0049(10) 0.0396(12)
C37 0.0639(13) 0.116(2) 0.0765(16) 0.0361(14) 0.0232(11) 0.0585(14)
C38 0.0671(13) 0.1000(17) 0.0569(13) 0.0297(12) 0.0188(10) 0.0508(12)
N1 0.0558(10) 0.0447(9) 0.0796(12) 0.0099(8) -0.0148(8) 0.0230(8)
C39 0.0755(19) 0.155(3) 0.094(2) 0.053(2) 0.0056(16) 0.0620(19)
O1 0.107(2) 0.292(5) 0.119(3) 0.117(3) 0.0170(18) 0.109(3)
C39' 0.0755(19) 0.155(3) 0.094(2) 0.053(2) 0.0056(16) 0.0620(19)
O1' 0.108(8) 0.241(15) 0.149(11) 0.023(9) -0.006(7) 0.132(10)

loop_
_atom_type_symbol
_atom_type_description
_atom_type_scat_dispersion_real
_atom_type_scat_dispersion_imag
_atom_type_scat_source
C C 0.0033 0.0016 'International Tables Vol C Tables 4.2.6.8 and 6.1.1.4'
H H 0.0000 0.0000 'International Tables Vol C Tables 4.2.6.8 and 6.1.1.4'
N N 0.0061 0.0033 'International Tables Vol C Tables 4.2.6.8 and 6.1.1.4'
O O 0.0106 0.0060 'International Tables Vol C Tables 4.2.6.8 and 6.1.1.4'

loop_
_geom_angle_atom_site_label_1
_geom_angle_atom_site_label_2
_geom_angle_atom_site_label_3
_geom_angle
C2 C1 C6 118.49(19)
C2 C1 N1 121.77(18)
C6 C1 N1 119.71(19)
C1 C2 C3 119.9(2)
C1 C2 H2 120.0
C3 C2 H2 120.0
C4 C3 C2 120.3(2)
C4 C3 H3 119.9
C2 C3 H3 119.9
C5 C4 C3 119.5(2)
C5 C4 H4 120.2
C3 C4 H4 120.2
C4 C5 C6 120.7(2)
C4 C5 H5 119.6
C6 C5 H5 119.6
C5 C6 C1 121.0(2)
C5 C6 H6 119.5
C1 C6 H6 119.5
C12 C7 C8 118.5(2)
C12 C7 N1 121.3(2)
C8 C7 N1 120.2(2)
C7 C8 C9 120.3(3)
C7 C8 H8 119.9
C9 C8 H8 119.9
C10 C9 C8 121.2(3)
C10 C9 H9 119.4
C8 C9 H9 119.4
C9 C10 C11 119.6(3)
C9 C10 H10 120.2
C11 C10 H10 120.2
C10 C11 C12 120.7(3)
C10 C11 H11 119.7
C12 C11 H11 119.7
C7 C12 C11 119.7(3)
C7 C12 H12 120.1
C11 C12 H12 120.1
C14 C13 C18 119.05(15)
C14 C13 N1 120.55(17)
C18 C13 N1 120.39(17)
C13 C14 C15 120.42(17)
C13 C14 H14 119.8
C15 C14 H14 119.8
C14 C15 C16 121.03(17)
C14 C15 H15 119.5
C16 C15 H15 119.5
C17 C16 C15 117.87(15)
C17 C16 C19 121.13(16)
C15 C16 C19 120.91(16)
C18 C17 C16 121.07(17)
C18 C17 H17 119.5
C16 C17 H17 119.5
C17 C18 C13 120.54(17)
C17 C18 H18 119.7
C13 C18 H18 119.7
C32 C19 C20 120.23(15)
C32 C19 C16 118.97(15)
C20 C19 C16 120.78(15)
C19 C20 C21 122.90(16)
C19 C20 C25 119.86(16)
C21 C20 C25 117.23(16)
C22 C21 C20 122.28(18)
C22 C21 H21 118.9
C20 C21 H21 118.9
C21 C22 C23 120.30(19)
C21 C22 H22 119.8
C23 C22 H22 119.8
C24 C23 C22 119.94(18)
C24 C23 H23 120.0
C22 C23 H23 120.0
C23 C24 C25 122.00(18)
C23 C24 H24 119.0
C25 C24 H24 119.0
C26 C25 C24 122.05(16)
C26 C25 C20 119.70(16)
C24 C25 C20 118.25(17)
C25 C26 C27 120.54(15)
C25 C26 C33 120.29(17)
C27 C26 C33 119.17(17)
C26 C27 C28 121.79(17)
C26 C27 C32 119.94(16)
C28 C27 C32 118.25(17)
C29 C28 C27 121.83(18)
C29 C28 H28 119.1
C27 C28 H28 119.1
C28 C29 C30 120.3(2)
C28 C29 H29 119.9
C30 C29 H29 119.9
C31 C30 C29 120.23(19)
C31 C30 H30 119.9
C29 C30 H30 119.9
C30 C31 C32 122.03(18)
C30 C31 H31 119.0
C32 C31 H31 119.0
C19 C32 C31 122.87(16)
C19 C32 C27 119.71(16)
C31 C32 C27 117.37(16)
C34 C33 C38 117.93(18)
C34 C33 C26 121.23(18)
C38 C33 C26 120.81(18)
C33 C34 C35 121.3(2)
C33 C34 H34 119.3
C35 C34 H34 119.3
C36 C35 C34 120.6(2)
C36 C35 H35 119.7
C34 C35 H35 119.7
C37 C36 C35 118.84(19)
C37 C36 C39 119.6(2)
C35 C36 C39 121.6(3)
C36 C37 C38 120.7(2)
C36 C37 H37 119.7
C38 C37 H37 119.7
C33 C38 C37 120.7(2)
C33 C38 H38 119.7
C37 C38 H38 119.7
C1 N1 C7 119.88(14)
C1 N1 C13 120.20(15)
C7 N1 C13 119.67(14)
O1 C39 C36 126.2(3)
O1 C39 H39 116.9
C36 C39 H39 116.9

loop_
_geom_bond_atom_site_label_1
_geom_bond_atom_site_label_2
_geom_bond_distance
C1 C2 1.383(3)
C1 C6 1.394(3)
C1 N1 1.405(2)
C2 C3 1.393(3)
C2 H2 0.9300
C3 C4 1.384(4)
C3 H3 0.9300
C4 C5 1.362(4)
C4 H4 0.9300
C5 C6 1.368(3)
C5 H5 0.9300
C6 H6 0.9300
C7 C12 1.363(3)
C7 C8 1.371(3)
C7 N1 1.413(2)
C8 C9 1.375(3)
C8 H8 0.9300
C9 C10 1.333(5)
C9 H9 0.9300
C10 C11 1.344(4)
C10 H10 0.9300
C11 C12 1.395(4)
C11 H11 0.9300
C12 H12 0.9300
C13 C14 1.379(3)
C13 C18 1.384(3)
C13 N1 1.432(2)
C14 C15 1.386(2)
C14 H14 0.9300
C15 C16 1.392(2)
C15 H15 0.9300
C16 C17 1.389(3)
C16 C19 1.502(2)
C17 C18 1.382(2)
C17 H17 0.9300
C18 H18 0.9300
C19 C32 1.407(2)
C19 C20 1.412(3)
C20 C21 1.427(3)
C20 C25 1.443(2)
C21 C22 1.355(3)
C21 H21 0.9300
C22 C23 1.412(3)
C22 H22 0.9300
C23 C24 1.354(3)
C23 H23 0.9300
C24 C25 1.426(3)
C24 H24 0.9300
C25 C26 1.402(3)
C26 C27 1.407(3)
C26 C33 1.499(2)
C27 C28 1.432(3)
C27 C32 1.441(2)
C28 C29 1.348(3)
C28 H28 0.9300
C29 C30 1.411(3)
C29 H29 0.9300
C30 C31 1.360(3)
C30 H30 0.9300
C31 C32 1.428(3)
C31 H31 0.9300
C33 C34 1.372(3)
C33 C38 1.373(3)
C34 C35 1.377(3)
C34 H34 0.9300
C35 C36 1.368(3)
C35 H35 0.9300
C36 C37 1.362(3)
C36 C39 1.480(3)
C37 C38 1.390(3)
C37 H37 0.9300
C38 H38 0.9300
C39 O1 1.168(4)
C39 H39 0.9300

loop_
_geom_torsion_atom_site_label_1
_geom_torsion_atom_site_label_2
_geom_torsion_atom_site_label_3
_geom_torsion_atom_site_label_4
_geom_torsion
C6 C1 C2 C3 1.9(3)
N1 C1 C2 C3 -179.96(19)
C1 C2 C3 C4 -0.8(4)
C2 C3 C4 C5 -0.9(4)
C3 C4 C5 C6 1.4(4)
C4 C5 C6 C1 -0.2(4)
C2 C1 C6 C5 -1.5(3)
N1 C1 C6 C5 -179.6(2)
C12 C7 C8 C9 0.4(3)
N1 C7 C8 C9 -178.8(2)
C7 C8 C9 C10 -0.6(4)
C8 C9 C10 C11 0.1(5)
C9 C10 C11 C12 0.4(5)
C8 C7 C12 C11 0.1(4)
N1 C7 C12 C11 179.3(2)
C10 C11 C12 C7 -0.5(5)
C18 C13 C14 C15 -1.8(3)
N1 C13 C14 C15 177.60(17)
C13 C14 C15 C16 0.8(3)
C14 C15 C16 C17 0.7(3)
C14 C15 C16 C19 -175.81(17)
C15 C16 C17 C18 -1.3(3)
C19 C16 C17 C18 175.24(17)
C16 C17 C18 C13 0.3(3)
C14 C13 C18 C17 1.3(3)
N1 C13 C18 C17 -178.16(18)
C17 C16 C19 C32 -60.7(3)
C15 C16 C19 C32 115.7(2)
C17 C16 C19 C20 120.6(2)
C15 C16 C19 C20 -63.0(2)
C32 C19 C20 C21 179.38(17)
C16 C19 C20 C21 -1.9(3)
C32 C19 C20 C25 0.5(3)
C16 C19 C20 C25 179.20(17)
C19 C20 C21 C22 -179.24(19)
C25 C20 C21 C22 -0.3(3)
C20 C21 C22 C23 0.2(3)
C21 C22 C23 C24 -0.1(3)
C22 C23 C24 C25 0.2(3)
C23 C24 C25 C26 179.56(19)
C23 C24 C25 C20 -0.3(3)
C19 C20 C25 C26 -0.6(3)
C21 C20 C25 C26 -179.49(17)
C19 C20 C25 C24 179.28(17)
C21 C20 C25 C24 0.3(3)
C24 C25 C26 C27 -179.97(18)
C20 C25 C26 C27 -0.1(3)
C24 C25 C26 C33 0.6(3)
C20 C25 C26 C33 -179.53(17)
C25 C26 C27 C28 -177.74(19)
C33 C26 C27 C28 1.7(3)
C25 C26 C27 C32 0.9(3)
C33 C26 C27 C32 -179.74(18)
C26 C27 C28 C29 178.7(2)
C32 C27 C28 C29 0.0(3)
C27 C28 C29 C30 -0.1(4)
C28 C29 C30 C31 -0.2(4)
C29 C30 C31 C32 0.5(4)
C20 C19 C32 C31 177.60(18)
C16 C19 C32 C31 -1.1(3)
C20 C19 C32 C27 0.2(3)
C16 C19 C32 C27 -178.50(17)
C30 C31 C32 C19 -177.9(2)
C30 C31 C32 C27 -0.5(3)
C26 C27 C32 C19 -0.9(3)
C28 C27 C32 C19 177.74(18)
C26 C27 C32 C31 -178.43(18)
C28 C27 C32 C31 0.2(3)
C25 C26 C33 C34 93.2(3)
C27 C26 C33 C34 -86.2(3)
C25 C26 C33 C38 -88.8(3)
C27 C26 C33 C38 91.8(3)
C38 C33 C34 C35 -0.2(5)
C26 C33 C34 C35 177.8(3)
C33 C34 C35 C36 -0.1(5)
C34 C35 C36 C37 -0.2(5)
C34 C35 C36 C39 -178.5(3)
C35 C36 C37 C38 0.7(4)
C39 C36 C37 C38 179.0(3)
C34 C33 C38 C37 0.7(4)
C26 C33 C38 C37 -177.4(2)
C36 C37 C38 C33 -0.9(4)
C2 C1 N1 C7 -143.5(2)
C6 C1 N1 C7 34.6(3)
C2 C1 N1 C13 30.7(3)
C6 C1 N1 C13 -151.2(2)
C12 C7 N1 C1 -125.0(2)
C8 C7 N1 C1 54.2(3)
C12 C7 N1 C13 60.7(3)
C8 C7 N1 C13 -120.1(2)
C14 C13 N1 C1 -121.3(2)
C18 C13 N1 C1 58.1(3)
C14 C13 N1 C7 53.0(3)
C18 C13 N1 C7 -127.6(2)
C37 C36 C39 O1 178.6(4)
C35 C36 C39 O1 -3.1(6)
